data_1517195
loop_
_publ_author_name
'Zhao, Depeng'
'Fa\~nan\'as-Mastral, Mart\'in'
'Chang, Mu-Chieh'
'Otten, Edwin'
'Feringa, Ben L.'

_publ_section_title
;
 Asymmetric synthesis of N,O-heterocycles via enantioselective
 iridium-catalysed intramolecular allylic amidation
;
_journal_issue 11
_journal_name_full 'Chem. Sci.'
_journal_page_first 4216
_journal_paper_doi 10.1039/C4SC01940G
_journal_volume 5
_journal_year 2014
_chemical_formula_sum 'C16 H12 Br N O'
_chemical_formula_weight 314.18
_chemical_name_systematic
; 
 ? 
;
_space_group_IT_number 1
_symmetry_cell_setting triclinic
_symmetry_space_group_name_Hall 'P 1'
_symmetry_space_group_name_H-M 'P 1'
_atom_sites_solution_hydrogens geom
_atom_sites_solution_primary direct
_atom_sites_solution_secondary difmap
_audit_creation_method SHELXL-97
_cell_angle_alpha 85.222(3)
_cell_angle_beta 78.520(3)
_cell_angle_gamma 70.043(3)
_cell_formula_units_Z 2
_cell_length_a 6.3154(5)
_cell_length_b 8.1371(7)
_cell_length_c 14.3362(12)
_cell_measurement_reflns_used 9961
_cell_measurement_temperature 293(2)
_cell_measurement_theta_max 53.933
_cell_measurement_theta_min 5.801
_cell_volume 678.53(10)
_computing_structure_refinement 'SHELXL-97 (Sheldrick, 2008)'
_computing_structure_solution 'SHELXS-97 (Sheldrick, 2008)'
_diffrn_ambient_temperature 293(2)
_diffrn_measured_fraction_theta_full 0.997
_diffrn_measured_fraction_theta_max 0.997
_diffrn_radiation_monochromator graphite
_diffrn_radiation_source 'fine-focus sealed tube'
_diffrn_radiation_type MoK\a
_diffrn_radiation_wavelength 0.71073
_diffrn_reflns_av_R_equivalents 0.0311
_diffrn_reflns_av_sigmaI/netI 0.0332
_diffrn_reflns_limit_h_max 7
_diffrn_reflns_limit_h_min -8
_diffrn_reflns_limit_k_max 10
_diffrn_reflns_limit_k_min -10
_diffrn_reflns_limit_l_max 18
_diffrn_reflns_limit_l_min -18
_diffrn_reflns_number 31603
_diffrn_reflns_theta_full 27.13
_diffrn_reflns_theta_max 27.13
_diffrn_reflns_theta_min 2.90
_exptl_absorpt_coefficient_mu 3.019
_exptl_absorpt_correction_T_max 0.7728
_exptl_absorpt_correction_T_min 0.5697
_exptl_absorpt_correction_type multi-scan
_exptl_absorpt_process_details SADABS
_exptl_crystal_colour colourless
_exptl_crystal_density_diffrn 1.538
_exptl_crystal_density_method 'not measured'
_exptl_crystal_description platelet
_exptl_crystal_F_000 316
_exptl_crystal_size_max 0.21
_exptl_crystal_size_mid 0.10
_exptl_crystal_size_min 0.09
_refine_diff_density_max 1.972
_refine_diff_density_min -0.402
_refine_diff_density_rms 0.116
_refine_ls_abs_structure_details 'Flack H D (1983), Acta Cryst. A39, 876-881'
_refine_ls_abs_structure_Flack 0.007(11)
_refine_ls_extinction_method none
_refine_ls_goodness_of_fit_ref 1.036
_refine_ls_hydrogen_treatment constr
_refine_ls_matrix_type full
_refine_ls_number_parameters 319
_refine_ls_number_reflns 5756
_refine_ls_number_restraints 17
_refine_ls_restrained_S_all 1.046
_refine_ls_R_factor_all 0.0675
_refine_ls_R_factor_gt 0.0552
_refine_ls_shift/su_max 0.000
_refine_ls_shift/su_mean 0.000
_refine_ls_structure_factor_coef Fsqd
_refine_ls_weighting_details 'calc w=1/[\s^2^(Fo^2^)+(0.1061P)^2^+0.0000P] where P=(Fo^2^+2Fc^2^)/3'
_refine_ls_weighting_scheme calc
_refine_ls_wR_factor_gt 0.1339
_refine_ls_wR_factor_ref 0.1434
_reflns_number_gt 4785
_reflns_number_total 5756
_reflns_threshold_expression >2sigma(I)
_cod_data_source_file c4sc01940g2.cif
_cod_data_source_block mo_molan093c_0m
_cod_depositor_comments 'Adding full bibliography for 1517194--1517195.cif.'
_cod_original_sg_symbol_H-M P1
_cod_database_code 1517195

loop_
_symmetry_equiv_pos_as_xyz
'x, y, z'

loop_
_atom_site_label
_atom_site_type_symbol
_atom_site_fract_x
_atom_site_fract_y
_atom_site_fract_z
_atom_site_U_iso_or_equiv
_atom_site_adp_type
_atom_site_occupancy
_atom_site_symmetry_multiplicity
_atom_site_calc_flag
_atom_site_refinement_flags
Br1_1 Br -0.16293(7) 0.24554(6) 0.88805(4) 0.06805(19) Uani 1 1 d .
O1_1 O 0.3571(5) 0.5421(4) 0.4821(3) 0.0509(8) Uani 1 1 d .
N1_1 N 0.0014(6) 0.5137(5) 0.5490(3) 0.0456(8) Uani 1 1 d .
C1_1 C 0.0401(9) 0.2932(6) 0.7818(3) 0.0481(10) Uani 1 1 d .
C2_1 C 0.2734(10) 0.2332(7) 0.7806(4) 0.0564(12) Uani 1 1 d .
H2_1 H 0.3318 0.1703 0.8324 0.068 Uiso 1 1 calc R
C3_1 C 0.4175(9) 0.2671(7) 0.7026(4) 0.0538(12) Uani 1 1 d .
H3_1 H 0.5746 0.2271 0.7014 0.065 Uiso 1 1 calc R
C4_1 C 0.3306(8) 0.3617(6) 0.6244(3) 0.0444(9) Uani 1 1 d .
C5_1 C 0.0968(7) 0.4196(5) 0.6251(3) 0.0398(8) Uani 1 1 d .
C6_1 C -0.0500(8) 0.3851(6) 0.7052(3) 0.0448(9) Uani 1 1 d .
H6_1 H -0.2073 0.4237 0.7069 0.054 Uiso 1 1 calc R
C7_1 C 0.4851(8) 0.4002(6) 0.5369(4) 0.0468(10) Uani 1 1 d .
H7_1 H 0.6002 0.4369 0.5581 0.056 Uiso 1 1 calc R
C8_1 C 0.6084(9) 0.2468(6) 0.4742(4) 0.0497(10) Uani 1 1 d .
H8_1 H 0.5227 0.1865 0.4556 0.060 Uiso 1 1 calc R
C9_1 C 0.8254(9) 0.1928(8) 0.4445(4) 0.0574(13) Uani 1 1 d .
H9A_1 H 0.9155 0.2505 0.4620 0.069 Uiso 1 1 calc R
H9B_1 H 0.8929 0.0961 0.4055 0.069 Uiso 1 1 calc R
C10_1 C 0.1299(8) 0.5705(6) 0.4843(3) 0.0398(9) Uani 1 1 d .
C11_1 C 0.0478(5) 0.6757(4) 0.40363(19) 0.0430(9) Uani 1 1 d GU
C12_1 C 0.1977(4) 0.7214(4) 0.3297(2) 0.0558(11) Uani 1 1 d G
H12_1 H 0.3539 0.6821 0.3306 0.067 Uiso 1 1 calc R
C13_1 C 0.1141(6) 0.8258(5) 0.2545(2) 0.0680(17) Uani 1 1 d G
H13_1 H 0.2144 0.8564 0.2050 0.082 Uiso 1 1 calc R
C14_1 C -0.1194(6) 0.8845(5) 0.2531(2) 0.0663(14) Uani 1 1 d G
H14_1 H -0.1754 0.9544 0.2028 0.080 Uiso 1 1 calc R
C15_1 C -0.2693(4) 0.8389(5) 0.3270(3) 0.0618(13) Uani 1 1 d G
H15_1 H -0.4256 0.8782 0.3262 0.074 Uiso 1 1 calc R
C16_1 C -0.1857(4) 0.7345(4) 0.4023(2) 0.0554(12) Uani 1 1 d GU
H16_1 H -0.2860 0.7039 0.4517 0.066 Uiso 1 1 calc R
Br2_2 Br 1.32708(8) 0.25947(6) 1.24756(4) 0.0698(2) Uani 1 1 d .
O2_2 O 0.8144(5) 0.7059(5) 0.8894(2) 0.0543(8) Uani 1 1 d .
N2_2 N 1.1647(7) 0.6336(5) 0.9398(3) 0.0479(8) Uani 1 1 d .
C1_2 C 1.1232(9) 0.3967(6) 1.1684(3) 0.0488(10) Uani 1 1 d .
C2_2 C 0.8971(10) 0.4290(8) 1.1944(4) 0.0572(12) Uani 1 1 d .
H2_2 H 0.8402 0.3824 1.2514 0.069 Uiso 1 1 calc R
C3_2 C 0.7455(10) 0.5324(8) 1.1365(4) 0.0559(13) Uani 1 1 d .
H3_2 H 0.5883 0.5572 1.1552 0.067 Uiso 1 1 calc R
C4_2 C 0.8349(8) 0.5975(6) 1.0500(3) 0.0473(10) Uani 1 1 d .
C5_2 C 1.0693(8) 0.5670(6) 1.0245(3) 0.0417(9) Uani 1 1 d .
C6_2 C 1.2185(9) 0.4617(6) 1.0827(3) 0.0484(10) Uani 1 1 d .
H6_2 H 1.3762 0.4357 1.0651 0.058 Uiso 1 1 calc R
C7_2 C 0.6826(8) 0.7096(7) 0.9844(3) 0.0472(10) Uani 1 1 d .
H7_2 H 0.5629 0.6594 0.9825 0.057 Uiso 1 1 calc R
C8_2 C 0.5686(11) 0.8950(7) 1.0150(4) 0.0579(12) Uani 1 1 d .
H8_2 H 0.6594 0.9549 1.0295 0.069 Uiso 1 1 calc R
C9_2 C 0.3490(11) 0.9781(8) 1.0225(4) 0.0602(14) Uani 1 1 d .
H9A_2 H 0.2538 0.9217 1.0084 0.072 Uiso 1 1 calc R
H9B_2 H 0.2877 1.0938 1.0419 0.072 Uiso 1 1 calc R
C10_2 C 1.0359(7) 0.6982(6) 0.8784(3) 0.0418(10) Uani 1 1 d .
C11_2 C 1.1166(5) 0.7645(4) 0.78587(19) 0.0462(9) Uani 1 1 d GU
C12_2 C 0.9651(4) 0.8546(5) 0.7260(2) 0.0560(11) Uani 1 1 d G
H12_2 H 0.8090 0.8739 0.7452 0.067 Uiso 1 1 calc R
C13_2 C 1.0468(6) 0.9157(5) 0.6376(2) 0.0675(17) Uani 1 1 d G
H13_2 H 0.9454 0.9760 0.5975 0.081 Uiso 1 1 calc R
C14_2 C 1.2800(6) 0.8868(5) 0.6089(2) 0.0625(13) Uani 1 1 d G
H14_2 H 1.3347 0.9277 0.5497 0.075 Uiso 1 1 calc R
C15_2 C 1.4315(4) 0.7968(5) 0.6688(2) 0.0670(15) Uani 1 1 d G
H15_2 H 1.5876 0.7774 0.6496 0.080 Uiso 1 1 calc R
C16_2 C 1.3498(5) 0.7356(4) 0.7573(2) 0.0594(13) Uani 1 1 d GU
H16_2 H 1.4512 0.6754 0.7973 0.071 Uiso 1 1 calc R

loop_
_atom_site_aniso_label
_atom_site_aniso_U_11
_atom_site_aniso_U_22
_atom_site_aniso_U_33
_atom_site_aniso_U_23
_atom_site_aniso_U_13
_atom_site_aniso_U_12
Br1_1 0.0776(4) 0.0763(4) 0.0441(3) 0.0123(2) 0.0027(2) -0.0285(3)
O1_1 0.0366(15) 0.0545(18) 0.059(2) 0.0210(15) -0.0124(14) -0.0152(14)
N1_1 0.0407(18) 0.056(2) 0.0430(19) 0.0119(16) -0.0129(15) -0.0203(17)
C1_1 0.062(3) 0.042(2) 0.036(2) 0.0030(17) -0.0043(19) -0.016(2)
C2_1 0.065(3) 0.061(3) 0.048(3) 0.017(2) -0.024(2) -0.023(2)
C3_1 0.047(3) 0.058(3) 0.057(3) 0.013(2) -0.021(2) -0.016(2)
C4_1 0.045(2) 0.046(2) 0.044(2) 0.0014(18) -0.0122(18) -0.0147(18)
C5_1 0.043(2) 0.040(2) 0.037(2) 0.0055(16) -0.0084(16) -0.0143(17)
C6_1 0.044(2) 0.049(2) 0.041(2) 0.0074(18) -0.0088(18) -0.0166(18)
C7_1 0.040(2) 0.054(2) 0.049(2) 0.0047(19) -0.0073(18) -0.0205(19)
C8_1 0.061(3) 0.048(2) 0.042(2) 0.0068(19) -0.013(2) -0.020(2)
C9_1 0.049(3) 0.061(3) 0.047(3) -0.001(2) 0.002(2) -0.005(2)
C10_1 0.035(2) 0.042(2) 0.043(2) 0.0023(18) -0.0074(17) -0.0134(18)
C11_1 0.0403(19) 0.044(2) 0.046(2) -0.0019(17) -0.0063(17) -0.0153(17)
C12_1 0.061(3) 0.057(3) 0.045(3) 0.010(2) -0.005(2) -0.019(2)
C13_1 0.081(4) 0.063(3) 0.043(3) 0.011(2) 0.006(3) -0.015(3)
C14_1 0.092(4) 0.061(3) 0.046(3) 0.018(2) -0.029(3) -0.022(3)
C15_1 0.074(3) 0.070(3) 0.050(3) 0.019(2) -0.022(2) -0.035(3)
C16_1 0.0315(19) 0.053(2) 0.084(3) -0.023(2) -0.002(2) -0.0169(18)
Br2_2 0.0758(4) 0.0686(3) 0.0602(3) 0.0245(3) -0.0276(3) -0.0152(3)
O2_2 0.0417(16) 0.088(2) 0.0350(15) 0.0066(15) -0.0096(12) -0.0243(16)
N2_2 0.0459(19) 0.062(2) 0.0398(19) 0.0131(16) -0.0130(15) -0.0230(17)
C1_2 0.065(3) 0.042(2) 0.038(2) 0.0038(18) -0.013(2) -0.015(2)
C2_2 0.064(3) 0.070(3) 0.039(2) 0.007(2) -0.009(2) -0.027(3)
C3_2 0.047(3) 0.075(3) 0.039(2) 0.004(2) 0.000(2) -0.018(3)
C4_2 0.051(3) 0.057(2) 0.037(2) -0.0006(19) -0.0073(18) -0.023(2)
C5_2 0.050(2) 0.045(2) 0.032(2) 0.0048(16) -0.0072(16) -0.0191(18)
C6_2 0.052(3) 0.048(2) 0.046(2) 0.0040(19) -0.014(2) -0.017(2)
C7_2 0.041(2) 0.061(3) 0.041(2) 0.0017(19) -0.0096(17) -0.019(2)
C8_2 0.069(3) 0.060(3) 0.044(2) 0.008(2) -0.007(2) -0.026(3)
C9_2 0.056(3) 0.057(3) 0.052(3) 0.001(2) -0.009(2) 0.000(2)
C10_2 0.033(2) 0.053(3) 0.039(2) -0.0004(19) -0.0070(17) -0.0130(19)
C11_2 0.0421(19) 0.050(2) 0.046(2) -0.0024(18) -0.0074(17) -0.0147(17)
C12_2 0.057(3) 0.062(3) 0.048(3) 0.013(2) -0.016(2) -0.018(2)
C13_2 0.079(4) 0.064(4) 0.051(3) 0.014(3) -0.020(3) -0.013(3)
C14_2 0.085(4) 0.064(3) 0.042(3) 0.011(2) -0.006(2) -0.034(3)
C15_2 0.102(5) 0.060(3) 0.056(3) 0.020(2) -0.046(3) -0.036(3)
C16_2 0.039(2) 0.066(3) 0.075(3) -0.009(3) -0.013(2) -0.016(2)

loop_
_atom_type_symbol
_atom_type_description
_atom_type_scat_dispersion_real
_atom_type_scat_dispersion_imag
_atom_type_scat_source
C C 0.0033 0.0016 'International Tables Vol C Tables 4.2.6.8 and 6.1.1.4'
H H 0.0000 0.0000 'International Tables Vol C Tables 4.2.6.8 and 6.1.1.4'
N N 0.0061 0.0033 'International Tables Vol C Tables 4.2.6.8 and 6.1.1.4'
O O 0.0106 0.0060 'International Tables Vol C Tables 4.2.6.8 and 6.1.1.4'
Br Br -0.2901 2.4595 'International Tables Vol C Tables 4.2.6.8 and 6.1.1.4'

loop_
_geom_angle_atom_site_label_1
_geom_angle_atom_site_label_2
_geom_angle_atom_site_label_3
_geom_angle
C10_1 O1_1 C7_1 119.9(4)
C10_1 N1_1 C5_1 117.8(4)
C6_1 C1_1 C2_1 121.3(4)
C6_1 C1_1 Br1_1 118.5(4)
C2_1 C1_1 Br1_1 120.2(4)
C3_1 C2_1 C1_1 119.3(4)
C2_1 C3_1 C4_1 120.6(4)
C5_1 C4_1 C3_1 120.0(4)
C5_1 C4_1 C7_1 118.1(4)
C3_1 C4_1 C7_1 121.9(4)
C4_1 C5_1 N1_1 122.3(4)
C4_1 C5_1 C6_1 119.2(4)
N1_1 C5_1 C6_1 118.5(4)
C1_1 C6_1 C5_1 119.6(4)
O1_1 C7_1 C8_1 109.0(4)
O1_1 C7_1 C4_1 110.6(4)
C8_1 C7_1 C4_1 113.6(4)
C9_1 C8_1 C7_1 123.9(5)
N1_1 C10_1 O1_1 125.0(4)
N1_1 C10_1 C11_1 122.8(4)
O1_1 C10_1 C11_1 112.2(4)
C12_1 C11_1 C16_1 120.0
C12_1 C11_1 C10_1 121.1(3)
C16_1 C11_1 C10_1 118.8(3)
C11_1 C12_1 C13_1 120.0
C14_1 C13_1 C12_1 120.0
C13_1 C14_1 C15_1 120.0
C16_1 C15_1 C14_1 120.0
C15_1 C16_1 C11_1 120.0
C10_2 O2_2 C7_2 118.9(3)
C10_2 N2_2 C5_2 117.3(4)
C2_2 C1_2 C6_2 122.1(5)
C2_2 C1_2 Br2_2 120.5(4)
C6_2 C1_2 Br2_2 117.4(4)
C1_2 C2_2 C3_2 120.6(5)
C4_2 C3_2 C2_2 118.8(5)
C5_2 C4_2 C3_2 120.3(4)
C5_2 C4_2 C7_2 117.9(4)
C3_2 C4_2 C7_2 121.7(5)
C4_2 C5_2 N2_2 122.0(4)
C4_2 C5_2 C6_2 120.0(4)
N2_2 C5_2 C6_2 117.9(4)
C5_2 C6_2 C1_2 118.1(4)
O2_2 C7_2 C8_2 109.2(4)
O2_2 C7_2 C4_2 109.5(4)
C8_2 C7_2 C4_2 113.8(4)
C9_2 C8_2 C7_2 123.9(5)
N2_2 C10_2 O2_2 124.8(4)
N2_2 C10_2 C11_2 122.9(4)
O2_2 C10_2 C11_2 112.3(3)
C12_2 C11_2 C16_2 120.0
C12_2 C11_2 C10_2 121.1(3)
C16_2 C11_2 C10_2 118.9(3)
C13_2 C12_2 C11_2 120.0
C12_2 C13_2 C14_2 120.0
C15_2 C14_2 C13_2 120.0
C14_2 C15_2 C16_2 120.0
C15_2 C16_2 C11_2 120.0

loop_
_geom_bond_atom_site_label_1
_geom_bond_atom_site_label_2
_geom_bond_distance
Br1_1 C1_1 1.892(5)
O1_1 C10_1 1.367(6)
O1_1 C7_1 1.438(6)
N1_1 C10_1 1.272(6)
N1_1 C5_1 1.395(5)
C1_1 C6_1 1.382(7)
C1_1 C2_1 1.382(8)
C2_1 C3_1 1.368(8)
C3_1 C4_1 1.401(7)
C4_1 C5_1 1.386(6)
C4_1 C7_1 1.510(7)
C5_1 C6_1 1.399(6)
C7_1 C8_1 1.489(7)
C8_1 C9_1 1.281(8)
C10_1 C11_1 1.453(5)
C11_1 C12_1 1.3900
C11_1 C16_1 1.3900
C12_1 C13_1 1.3900
C13_1 C14_1 1.3900
C14_1 C15_1 1.3900
C15_1 C16_1 1.3900
Br2_2 C1_2 1.892(5)
O2_2 C10_2 1.357(5)
O2_2 C7_2 1.445(6)
N2_2 C10_2 1.275(6)
N2_2 C5_2 1.398(6)
C1_2 C2_2 1.339(8)
C1_2 C6_2 1.403(7)
C2_2 C3_2 1.401(8)
C3_2 C4_2 1.397(7)
C4_2 C5_2 1.391(7)
C4_2 C7_2 1.503(7)
C5_2 C6_2 1.401(6)
C7_2 C8_2 1.493(8)
C8_2 C9_2 1.306(9)
C10_2 C11_2 1.453(5)
C11_2 C12_2 1.3900
C11_2 C16_2 1.3900
C12_2 C13_2 1.3900
C13_2 C14_2 1.3900
C14_2 C15_2 1.3900
C15_2 C16_2 1.3900
